data_1550676
loop_
_publ_author_name
'Mandal, Debdeep'
'Sobottka, Sebastian'
'Dolai, Ramapada'
'Maiti, Avijit'
'Dhara, Debabrata'
'Kalita, Pankaj'
'Narayanan, Ramakirushnan Surya'
'Chandrasekhar, Vadapalli'
'Sarkar, Biprajit'
'Jana, Anukul'

_publ_section_title
;
 Direct Access to 2-Aryl Substituted Pyrrolinium Salts for Carbon Centre
 Based Radicals without Pyrrolidine-2-Ylidene alias
 cyclic(Alkyl)(Amino)Carbene (CAAC) as a Precursor
;
_journal_name_full 'Chemical Science'
_journal_paper_doi 10.1039/C8SC05477K
_journal_year 2019
_chemical_formula_moiety 'C F3 O3 S, C17 H26 N'
_chemical_formula_sum 'C18 H26 F3 N O3 S'
_chemical_formula_weight 393.46
_space_group_crystal_system orthorhombic
_space_group_IT_number 61
_space_group_name_Hall '-P 2ac 2ab'
_space_group_name_H-M_alt 'P b c a'
_symmetry_space_group_name_Hall '-P 2ac 2ab'
_symmetry_space_group_name_H-M 'P b c a'
_atom_sites_solution_hydrogens geom
_atom_sites_solution_primary dual
_audit_creation_date 2018-04-29
_audit_creation_method
;
Olex2 1.2
(compiled 2018.04.26 svn.r3504 for OlexSys, GUI svn.r5492)
;
_audit_update_record
;
2018-09-16 deposited with the CCDC.    2019-02-28 downloaded from the CCDC.
;
_cell_angle_alpha 90
_cell_angle_beta 90
_cell_angle_gamma 90
_cell_formula_units_Z 8
_cell_length_a 8.2322(9)
_cell_length_b 16.0090(15)
_cell_length_c 30.617(3)
_cell_measurement_reflns_used 6419
_cell_measurement_temperature 293(2)
_cell_measurement_theta_max 26.9930
_cell_measurement_theta_min 3.0900
_cell_volume 4035.0(7)
_computing_cell_refinement 'CrysAlisPro 1.171.39.29d (Rigaku OD, 2017)'
_computing_data_collection 'CrysAlisPro 1.171.39.29d (Rigaku OD, 2017)'
_computing_data_reduction 'CrysAlisPro 1.171.39.29d (Rigaku OD, 2017)'
_computing_molecular_graphics 'Olex2 (Dolomanov et al., 2009)'
_computing_publication_material 'Olex2 (Dolomanov et al., 2009)'
_computing_structure_refinement 'ShelXL (Sheldrick, 2015)'
_computing_structure_solution 'ShelXT (Sheldrick, 2015)'
_diffrn_ambient_temperature 293(2)
_diffrn_detector 'CCD plate'
_diffrn_measured_fraction_theta_full 0.973
_diffrn_measured_fraction_theta_max 0.973
_diffrn_measurement_details
;
List of Runs (angles in degrees, time in seconds):

  # Type    Start    End  Width  t~exp~   \w     \q     \k     \f   Frames
#--------------------------------------------------------------------------
  1  \w    -42.00 -17.00   0.50   16.00    --    7.20 -42.00 -24.00   50
  2  \w     17.00  60.00   0.50   16.00    --   -7.60  42.00 128.00   86
  3  \w     50.00  95.00   0.50   16.00    --    7.20  77.00 -60.00   90
  4  \w    -82.00 -41.00   0.50   16.00    --    7.20 -57.00 -60.00   82
  5  \w    -32.00  23.00   0.50   16.00    --    7.20 -57.00 -60.00  110
  6  \w    -49.00 -22.00   0.50   16.00    --   -7.60 -82.00-120.00   54
;
_diffrn_measurement_device 'four-circle diffractometer'
_diffrn_measurement_device_type 'XtaLAB AFC12 (RINC): Kappa single'
_diffrn_measurement_method '\w scans'
_diffrn_orient_matrix_type 'CrysAlisPro convention (1999,Acta A55,543-557)'
_diffrn_orient_matrix_UB_11 0.0137630000
_diffrn_orient_matrix_UB_12 0.0435544000
_diffrn_orient_matrix_UB_13 -0.0021188000
_diffrn_orient_matrix_UB_21 -0.0286404000
_diffrn_orient_matrix_UB_22 0.0062513000
_diffrn_orient_matrix_UB_23 0.0216240000
_diffrn_orient_matrix_UB_31 0.0800330000
_diffrn_orient_matrix_UB_32 -0.0052074000
_diffrn_orient_matrix_UB_33 0.0080756000
_diffrn_radiation_monochromator graphite
_diffrn_radiation_probe x-ray
_diffrn_radiation_type MoK\a
_diffrn_radiation_wavelength 0.71073
_diffrn_reflns_av_R_equivalents 0.0553
_diffrn_reflns_av_unetI/netI 0.0454
_diffrn_reflns_Laue_measured_fraction_full 0.973
_diffrn_reflns_Laue_measured_fraction_max 0.973
_diffrn_reflns_limit_h_max 9
_diffrn_reflns_limit_h_min -9
_diffrn_reflns_limit_k_max 17
_diffrn_reflns_limit_k_min -17
_diffrn_reflns_limit_l_max 36
_diffrn_reflns_limit_l_min -37
_diffrn_reflns_number 17681
_diffrn_reflns_point_group_measured_fraction_full 0.973
_diffrn_reflns_point_group_measured_fraction_max 0.973
_diffrn_reflns_theta_full 25.498
_diffrn_reflns_theta_max 25.498
_diffrn_reflns_theta_min 2.861
_diffrn_source 'fine-focus sealed X-ray tube'
_diffrn_source_type 'Enhance (Mo) X-ray Source'
_exptl_absorpt_coefficient_mu 0.204
_exptl_absorpt_correction_T_max 1.000
_exptl_absorpt_correction_T_min 0.399
_exptl_absorpt_correction_type gaussian
_exptl_absorpt_process_details
;
CrysAlisPro 1.171.39.29d (Rigaku Oxford Diffraction, 2017)
Numerical absorption correction based on gaussian integration over
            a multifaceted crystal model
Empirical absorption correction using spherical harmonics,
 implemented in SCALE3 ABSPACK scaling algorithm.
;
_exptl_crystal_colour colourless
_exptl_crystal_colour_primary colourless
_exptl_crystal_density_diffrn 1.295
_exptl_crystal_description plate
_exptl_crystal_F_000 1664
_exptl_crystal_size_max 0.55
_exptl_crystal_size_mid 0.413
_exptl_crystal_size_min 0.261
_refine_diff_density_max 0.447
_refine_diff_density_min -0.322
_refine_diff_density_rms 0.046
_refine_ls_extinction_method none
_refine_ls_goodness_of_fit_ref 1.095
_refine_ls_hydrogen_treatment constr
_refine_ls_matrix_type full
_refine_ls_number_parameters 241
_refine_ls_number_reflns 3642
_refine_ls_number_restraints 0
_refine_ls_restrained_S_all 1.095
_refine_ls_R_factor_all 0.0742
_refine_ls_R_factor_gt 0.0570
_refine_ls_shift/su_max 0.000
_refine_ls_shift/su_mean 0.000
_refine_ls_structure_factor_coef Fsqd
_refine_ls_weighting_details 'w=1/[\s^2^(Fo^2^)+(0.0790P)^2^+1.9526P] where P=(Fo^2^+2Fc^2^)/3'
_refine_ls_weighting_scheme calc
_refine_ls_wR_factor_gt 0.1583
_refine_ls_wR_factor_ref 0.1716
_reflns_Friedel_coverage 0.000
_reflns_number_gt 2752
_reflns_number_total 3642
_reflns_threshold_expression 'I > 2\s(I)'
_cod_data_source_file c8sc05477k2.cif
_cod_data_source_block aj0168rt1
_cod_database_code 1550676
_shelx_shelxl_version_number 2017/1
_chemical_oxdiff_formula 'C22 H24 N1 O3 F3 S1'
_shelx_space_group_comment
;
The symmetry employed for this shelxl refinement is uniquely defined
by the following loop, which should always be used as a source of
symmetry information in preference to the above space-group names.
They are only intended as comments.
;
_reflns_odcompleteness_completeness 95.77
_reflns_odcompleteness_iscentric 1
_reflns_odcompleteness_theta 26.32
_olex2_refinement_description
;
1. Fixed Uiso
 At 1.2 times of:
  All C(H) groups, All C(H,H) groups
 At 1.5 times of:
  All C(H,H,H) groups
2.a Ternary CH refined with riding coordinates:
 C11(H11)
2.b Secondary CH2 refined with riding coordinates:
 C3(H3A,H3B)
2.c Aromatic/amide H refined with riding coordinates:
 C10(H10), C9(H9), C6(H6), C8(H8), C7(H7)
2.d Idealised Me refined as rotating group:
 C14(H14A,H14B,H14C), C15(H15A,H15B,H15C), C17(H17A,H17B,H17C), C13(H13A,H13B,
 H13C), C16(H16A,H16B,H16C), C12(H12A,H12B,H12C)
;
_olex2_submission_special_instructions 'No special instructions were received'
_oxdiff_exptl_absorpt_empirical_details
;
Empirical correction (ABSPACK) includes:
- Absorption correction using spherical harmonics
- Frame scaling
;
_oxdiff_exptl_absorpt_empirical_full_max 1.752
_oxdiff_exptl_absorpt_empirical_full_min 0.462

loop_
_space_group_symop_operation_xyz
'x, y, z'
'-x+1/2, -y, z+1/2'
'-x, y+1/2, -z+1/2'
'x+1/2, -y+1/2, -z'
'-x, -y, -z'
'x-1/2, y, -z-1/2'
'x, -y-1/2, z-1/2'
'-x-1/2, y-1/2, z'

loop_
_atom_site_label
_atom_site_type_symbol
_atom_site_fract_x
_atom_site_fract_y
_atom_site_fract_z
_atom_site_U_iso_or_equiv
_atom_site_adp_type
_atom_site_occupancy
_atom_site_site_symmetry_order
_atom_site_calc_flag
_atom_site_refinement_flags_posn
S1 S 0.36961(9) 0.65168(4) 0.60094(2) 0.0561(3) Uani 1 1 d .
N1 N 0.6763(2) 0.35676(11) 0.59480(6) 0.0384(5) Uani 1 1 d .
F2 F 0.2718(3) 0.70376(15) 0.67716(6) 0.1048(8) Uani 1 1 d .
C1 C 0.7925(3) 0.40571(13) 0.60493(7) 0.0369(5) Uani 1 1 d .
C5 C 0.8401(3) 0.42893(15) 0.65014(7) 0.0413(5) Uani 1 1 d .
C4 C 0.6563(3) 0.34532(15) 0.54568(7) 0.0448(6) Uani 1 1 d .
C11 C 0.5585(3) 0.31398(15) 0.62457(8) 0.0464(6) Uani 1 1 d .
H11 H 0.483498 0.283070 0.605689 0.056 Uiso 1 1 calc R
C2 C 0.8808(3) 0.44059(15) 0.56583(7) 0.0431(6) Uani 1 1 d .
C10 C 0.7820(3) 0.50170(16) 0.66850(8) 0.0523(6) Uani 1 1 d .
H10 H 0.708182 0.534759 0.653319 0.063 Uiso 1 1 calc R
O1 O 0.4276(4) 0.57418(17) 0.58687(9) 0.1134(10) Uani 1 1 d .
F1 F 0.4587(4) 0.6177(2) 0.68009(8) 0.1607(15) Uani 1 1 d .
C9 C 0.8340(4) 0.5251(2) 0.70950(9) 0.0687(8) Uani 1 1 d .
H9 H 0.793322 0.573482 0.722216 0.082 Uiso 1 1 calc R
O3 O 0.2191(4) 0.6748(3) 0.58321(9) 0.1300(13) Uani 1 1 d .
C14 C 0.4951(4) 0.3825(2) 0.53203(9) 0.0662(8) Uani 1 1 d .
H14A H 0.408209 0.350730 0.544720 0.099 Uiso 1 1 calc GR
H14B H 0.486131 0.381089 0.500780 0.099 Uiso 1 1 calc GR
H14C H 0.488737 0.439309 0.541944 0.099 Uiso 1 1 calc GR
C6 C 0.9535(4) 0.38198(18) 0.67216(9) 0.0597(7) Uani 1 1 d .
H6 H 0.995236 0.333669 0.659563 0.072 Uiso 1 1 calc R
C15 C 0.6638(4) 0.25365(18) 0.53435(9) 0.0650(8) Uani 1 1 d .
H15A H 0.759159 0.229349 0.547157 0.097 Uiso 1 1 calc GR
H15B H 0.667956 0.247257 0.503195 0.097 Uiso 1 1 calc GR
H15C H 0.568937 0.226018 0.545498 0.097 Uiso 1 1 calc GR
O2 O 0.4872(4) 0.7150(2) 0.60096(9) 0.1225(11) Uani 1 1 d .
C17 C 0.8522(4) 0.53412(18) 0.56338(10) 0.0681(8) Uani 1 1 d .
H17A H 0.737571 0.545145 0.563780 0.102 Uiso 1 1 calc GR
H17B H 0.898243 0.555570 0.536842 0.102 Uiso 1 1 calc GR
H17C H 0.902645 0.560824 0.587956 0.102 Uiso 1 1 calc GR
C13 C 0.4565(4) 0.3761(2) 0.64946(11) 0.0711(9) Uani 1 1 d .
H13A H 0.520296 0.400460 0.672407 0.107 Uiso 1 1 calc GR
H13B H 0.364200 0.348125 0.661856 0.107 Uiso 1 1 calc GR
H13C H 0.420096 0.419160 0.629978 0.107 Uiso 1 1 calc GR
C18 C 0.3270(4) 0.6366(2) 0.65798(11) 0.0722(9) Uani 1 1 d .
F3 F 0.2238(5) 0.5788(2) 0.66490(11) 0.1840(17) Uani 1 1 d .
C16 C 1.0627(3) 0.4241(2) 0.56939(10) 0.0692(8) Uani 1 1 d .
H16A H 1.105258 0.452589 0.594478 0.104 Uiso 1 1 calc GR
H16B H 1.116124 0.444034 0.543556 0.104 Uiso 1 1 calc GR
H16C H 1.081168 0.365125 0.572383 0.104 Uiso 1 1 calc GR
C8 C 0.9442(4) 0.4780(2) 0.73151(10) 0.0787(10) Uani 1 1 d .
H8 H 0.978078 0.494300 0.759199 0.094 Uiso 1 1 calc R
C7 C 1.0054(4) 0.4069(2) 0.71322(10) 0.0815(10) Uani 1 1 d .
H7 H 1.081820 0.375298 0.728275 0.098 Uiso 1 1 calc R
C3 C 0.8030(4) 0.3920(2) 0.52833(9) 0.0753(10) Uani 1 1 d .
H3A H 0.769926 0.430133 0.505381 0.090 Uiso 1 1 calc R
H3B H 0.880659 0.352787 0.516181 0.090 Uiso 1 1 calc R
C12 C 0.6414(4) 0.2498(2) 0.65285(12) 0.0793(10) Uani 1 1 d .
H12A H 0.717893 0.218815 0.635594 0.119 Uiso 1 1 calc GR
H12B H 0.561742 0.212382 0.664708 0.119 Uiso 1 1 calc GR
H12C H 0.697511 0.277400 0.676255 0.119 Uiso 1 1 calc GR

loop_
_atom_site_aniso_label
_atom_site_aniso_U_11
_atom_site_aniso_U_22
_atom_site_aniso_U_33
_atom_site_aniso_U_23
_atom_site_aniso_U_13
_atom_site_aniso_U_12
S1 0.0562(5) 0.0511(4) 0.0610(4) -0.0009(3) 0.0003(3) 0.0024(3)
N1 0.0385(10) 0.0349(10) 0.0419(10) -0.0024(8) 0.0022(8) -0.0018(8)
F2 0.1189(18) 0.1132(16) 0.0822(13) -0.0172(12) 0.0131(12) 0.0468(14)
C1 0.0359(12) 0.0326(12) 0.0421(12) -0.0033(9) 0.0035(9) 0.0006(9)
C5 0.0393(12) 0.0457(13) 0.0390(11) -0.0045(10) 0.0008(10) -0.0053(10)
C4 0.0468(14) 0.0487(14) 0.0389(12) -0.0076(10) -0.0035(10) -0.0049(11)
C11 0.0417(13) 0.0449(14) 0.0528(14) 0.0014(11) 0.0060(11) -0.0114(11)
C2 0.0422(13) 0.0462(13) 0.0409(12) -0.0013(10) 0.0040(10) -0.0074(10)
C10 0.0526(15) 0.0539(15) 0.0504(13) -0.0093(11) 0.0032(11) -0.0006(12)
O1 0.151(3) 0.0791(17) 0.110(2) -0.0129(15) 0.044(2) 0.0355(17)
F1 0.154(3) 0.245(4) 0.0826(15) 0.0439(18) 0.0061(16) 0.119(3)
C9 0.078(2) 0.071(2) 0.0568(16) -0.0239(14) 0.0080(15) -0.0071(16)
O3 0.096(2) 0.206(4) 0.0880(17) -0.020(2) -0.0308(16) 0.065(2)
C14 0.0689(19) 0.0732(19) 0.0566(16) -0.0081(14) -0.0152(14) 0.0176(16)
C6 0.0634(18) 0.0655(17) 0.0502(14) -0.0046(12) -0.0086(13) 0.0092(14)
C15 0.0745(19) 0.0584(18) 0.0621(17) -0.0193(13) -0.0049(14) 0.0080(15)
O2 0.145(3) 0.117(2) 0.105(2) -0.0003(16) 0.0226(18) -0.071(2)
C17 0.088(2) 0.0518(16) 0.0645(17) 0.0132(13) 0.0153(16) -0.0008(15)
C13 0.0588(18) 0.0741(19) 0.081(2) -0.0093(16) 0.0296(16) -0.0129(15)
C18 0.069(2) 0.068(2) 0.079(2) 0.0139(16) 0.0196(17) 0.0214(16)
F3 0.248(4) 0.138(2) 0.166(3) 0.006(2) 0.110(3) -0.084(3)
C16 0.0467(16) 0.088(2) 0.0728(19) 0.0118(16) 0.0156(14) 0.0006(15)
C8 0.086(2) 0.104(3) 0.0451(15) -0.0187(16) -0.0098(16) -0.014(2)
C7 0.082(2) 0.108(3) 0.0545(17) 0.0030(17) -0.0219(16) 0.012(2)
C3 0.082(2) 0.099(2) 0.0446(15) -0.0104(15) 0.0099(14) -0.0367(18)
C12 0.073(2) 0.070(2) 0.096(2) 0.0365(18) 0.0066(17) -0.0101(16)

loop_
_atom_type_symbol
_atom_type_description
_atom_type_scat_dispersion_real
_atom_type_scat_dispersion_imag
_atom_type_scat_source
C C 0.0033 0.0016 'International Tables Vol C Tables 4.2.6.8 and 6.1.1.4'
H H 0.0000 0.0000 'International Tables Vol C Tables 4.2.6.8 and 6.1.1.4'
F F 0.0171 0.0103 'International Tables Vol C Tables 4.2.6.8 and 6.1.1.4'
N N 0.0061 0.0033 'International Tables Vol C Tables 4.2.6.8 and 6.1.1.4'
O O 0.0106 0.0060 'International Tables Vol C Tables 4.2.6.8 and 6.1.1.4'
S S 0.1246 0.1234 'International Tables Vol C Tables 4.2.6.8 and 6.1.1.4'

loop_
_exptl_crystal_face_index_h
_exptl_crystal_face_index_k
_exptl_crystal_face_index_l
_exptl_crystal_face_perp_dist
11 3 15 0.2165
1 -2 43 0.0966
-11 2 9 0.2007
-4 2 -40 0.1096
11 -2 -15 0.2132
-3 21 -3 0.0991
-10 -8 -15 0.2391
3 -22 2 0.2585

loop_
_geom_angle_atom_site_label_1
_geom_angle_atom_site_label_2
_geom_angle_atom_site_label_3
_geom_angle
O1 S1 O3 114.6(2)
O1 S1 O2 114.0(2)
O1 S1 C18 104.29(16)
O3 S1 C18 103.84(18)
O2 S1 O3 114.8(2)
O2 S1 C18 103.38(17)
C1 N1 C4 113.25(18)
C1 N1 C11 128.27(19)
C11 N1 C4 118.44(18)
N1 C1 C5 125.3(2)
N1 C1 C2 113.34(19)
C5 C1 C2 121.32(19)
C10 C5 C1 120.0(2)
C6 C5 C1 119.9(2)
C6 C5 C10 119.8(2)
C14 C4 N1 108.6(2)
C14 C4 C3 114.1(2)
C15 C4 N1 109.8(2)
C15 C4 C14 110.8(2)
C15 C4 C3 111.5(2)
C3 C4 N1 101.59(18)
N1 C11 H11 106.3
N1 C11 C13 111.5(2)
N1 C11 C12 111.6(2)
C13 C11 H11 106.3
C12 C11 H11 106.3
C12 C11 C13 114.3(3)
C1 C2 C17 109.3(2)
C1 C2 C16 110.6(2)
C1 C2 C3 101.87(19)
C17 C2 C16 109.1(2)
C17 C2 C3 113.6(2)
C16 C2 C3 112.2(2)
C5 C10 H10 120.3
C9 C10 C5 119.5(3)
C9 C10 H10 120.3
C10 C9 H9 119.7
C8 C9 C10 120.6(3)
C8 C9 H9 119.7
C4 C14 H14A 109.5
C4 C14 H14B 109.5
C4 C14 H14C 109.5
H14A C14 H14B 109.5
H14A C14 H14C 109.5
H14B C14 H14C 109.5
C5 C6 H6 120.1
C5 C6 C7 119.7(3)
C7 C6 H6 120.1
C4 C15 H15A 109.5
C4 C15 H15B 109.5
C4 C15 H15C 109.5
H15A C15 H15B 109.5
H15A C15 H15C 109.5
H15B C15 H15C 109.5
C2 C17 H17A 109.5
C2 C17 H17B 109.5
C2 C17 H17C 109.5
H17A C17 H17B 109.5
H17A C17 H17C 109.5
H17B C17 H17C 109.5
C11 C13 H13A 109.5
C11 C13 H13B 109.5
C11 C13 H13C 109.5
H13A C13 H13B 109.5
H13A C13 H13C 109.5
H13B C13 H13C 109.5
F2 C18 S1 113.2(2)
F2 C18 F1 104.2(3)
F1 C18 S1 111.8(2)
F3 C18 S1 112.9(3)
F3 C18 F2 106.9(3)
F3 C18 F1 107.3(3)
C2 C16 H16A 109.5
C2 C16 H16B 109.5
C2 C16 H16C 109.5
H16A C16 H16B 109.5
H16A C16 H16C 109.5
H16B C16 H16C 109.5
C9 C8 H8 119.8
C9 C8 C7 120.4(3)
C7 C8 H8 119.8
C6 C7 H7 120.0
C8 C7 C6 119.9(3)
C8 C7 H7 120.0
C4 C3 C2 108.8(2)
C4 C3 H3A 109.9
C4 C3 H3B 109.9
C2 C3 H3A 109.9
C2 C3 H3B 109.9
H3A C3 H3B 108.3
C11 C12 H12A 109.5
C11 C12 H12B 109.5
C11 C12 H12C 109.5
H12A C12 H12B 109.5
H12A C12 H12C 109.5
H12B C12 H12C 109.5

loop_
_geom_bond_atom_site_label_1
_geom_bond_atom_site_label_2
_geom_bond_distance
S1 O1 1.397(2)
S1 O3 1.403(3)
S1 O2 1.402(3)
S1 C18 1.798(3)
N1 C1 1.275(3)
N1 C4 1.524(3)
N1 C11 1.496(3)
F2 C18 1.307(4)
C1 C5 1.486(3)
C1 C2 1.508(3)
C5 C10 1.379(3)
C5 C6 1.375(4)
C4 C14 1.513(4)
C4 C15 1.509(4)
C4 C3 1.516(4)
C11 H11 0.9800
C11 C13 1.508(4)
C11 C12 1.507(4)
C2 C17 1.518(4)
C2 C16 1.524(4)
C2 C3 1.528(4)
C10 H10 0.9300
C10 C9 1.378(4)
F1 C18 1.313(4)
C9 H9 0.9300
C9 C8 1.358(5)
C14 H14A 0.9600
C14 H14B 0.9600
C14 H14C 0.9600
C6 H6 0.9300
C6 C7 1.387(4)
C15 H15A 0.9600
C15 H15B 0.9600
C15 H15C 0.9600
C17 H17A 0.9600
C17 H17B 0.9600
C17 H17C 0.9600
C13 H13A 0.9600
C13 H13B 0.9600
C13 H13C 0.9600
C18 F3 1.274(4)
C16 H16A 0.9600
C16 H16B 0.9600
C16 H16C 0.9600
C8 H8 0.9300
C8 C7 1.364(5)
C7 H7 0.9300
C3 H3A 0.9700
C3 H3B 0.9700
C12 H12A 0.9600
C12 H12B 0.9600
C12 H12C 0.9600

loop_
_geom_torsion_atom_site_label_1
_geom_torsion_atom_site_label_2
_geom_torsion_atom_site_label_3
_geom_torsion_atom_site_label_4
_geom_torsion
N1 C1 C5 C10 -95.6(3)
N1 C1 C5 C6 90.3(3)
N1 C1 C2 C17 113.6(2)
N1 C1 C2 C16 -126.3(2)
N1 C1 C2 C3 -6.8(3)
N1 C4 C3 C2 -10.3(3)
C1 N1 C4 C14 -114.2(2)
C1 N1 C4 C15 124.5(2)
C1 N1 C4 C3 6.3(3)
C1 N1 C11 C13 62.5(3)
C1 N1 C11 C12 -66.7(3)
C1 C5 C10 C9 -176.4(2)
C1 C5 C6 C7 175.8(3)
C1 C2 C3 C4 10.5(3)
C5 C1 C2 C17 -65.7(3)
C5 C1 C2 C16 54.4(3)
C5 C1 C2 C3 173.8(2)
C5 C10 C9 C8 1.3(4)
C5 C6 C7 C8 -0.2(5)
C4 N1 C1 C5 179.7(2)
C4 N1 C1 C2 0.4(3)
C4 N1 C11 C13 -114.8(2)
C4 N1 C11 C12 116.0(3)
C11 N1 C1 C5 2.3(4)
C11 N1 C1 C2 -177.1(2)
C11 N1 C4 C14 63.5(3)
C11 N1 C4 C15 -57.8(3)
C11 N1 C4 C3 -176.0(2)
C2 C1 C5 C10 83.7(3)
C2 C1 C5 C6 -90.4(3)
C10 C5 C6 C7 1.7(4)
C10 C9 C8 C7 0.2(5)
O1 S1 C18 F2 179.5(3)
O1 S1 C18 F1 62.3(3)
O1 S1 C18 F3 -58.9(3)
C9 C8 C7 C6 -0.8(5)
O3 S1 C18 F2 -60.1(3)
O3 S1 C18 F1 -177.4(3)
O3 S1 C18 F3 61.5(4)
C14 C4 C3 C2 106.4(3)
C6 C5 C10 C9 -2.3(4)
C15 C4 C3 C2 -127.2(3)
O2 S1 C18 F2 60.1(3)
O2 S1 C18 F1 -57.2(3)
O2 S1 C18 F3 -178.3(3)
C17 C2 C3 C4 -106.8(3)
C16 C2 C3 C4 128.9(3)

loop_
_exptl_oxdiff_crystal_face_indexfrac_h
_exptl_oxdiff_crystal_face_indexfrac_k
_exptl_oxdiff_crystal_face_indexfrac_l
_exptl_oxdiff_crystal_face_x
_exptl_oxdiff_crystal_face_y
_exptl_oxdiff_crystal_face_z
10.7659 2.5883 15.4263 0.2282 0.0414 0.9727
1.1490 -1.9408 42.7768 -0.1594 0.8800 0.4475
-11.3178 1.8231 8.9833 -0.0954 0.5298 -0.8427
-4.2316 2.4213 -39.9302 0.1318 -0.7271 -0.6737
10.8818 -1.5072 -14.7501 0.1154 -0.6400 0.7596
-3.4786 21.4706 -3.3378 0.8943 0.1617 -0.4172
-10.1143 -7.8868 -14.8953 -0.4511 -0.0817 -0.8887
2.6143 -21.9692 2.0780 -0.9253 -0.1673 0.3404
